data_4313679
loop_
_publ_author_name
'Dalia Gut'
'Israel Goldberg'
'Moshe Kol'

_publ_section_title
;
 Eilatin as a Bridging Ligand in Ruthenium(II) Complexes: Synthesis,
 Crystal Structures, Absorption Spectra, and Electrochemical Properties
;
_journal_name_full 'Inorganic Chemistry'
_journal_page_first 3483
_journal_page_last 3491
_journal_paper_doi 10.1021/ic020703c
_journal_volume 42
_journal_year 2003
_chemical_formula_sum 'C59 H52 F12 N8 P2 Ru'
_chemical_formula_weight 1264.10
_chemical_name_systematic
;
   ?
;
_space_group_IT_number 15
_symmetry_cell_setting monoclinic
_symmetry_space_group_name_Hall '-C 2yc'
_symmetry_space_group_name_H-M 'C 1 2/c 1'
_atom_sites_solution_hydrogens geom
_atom_sites_solution_primary direct
_atom_sites_solution_secondary difmap
_audit_creation_method SHELXL-97
_cell_angle_alpha 90.00
_cell_angle_beta 102.2020(17)
_cell_angle_gamma 90.00
_cell_formula_units_Z 8
_cell_length_a 36.3060(9)
_cell_length_b 14.7720(4)
_cell_length_c 21.2170(7)
_cell_measurement_reflns_used 6521
_cell_measurement_temperature 110(2)
_cell_measurement_theta_max 25.00
_cell_measurement_theta_min 2.26
_cell_volume 11121.9(6)
_computing_cell_refinement Denzo
_computing_data_collection 'Collect, Nonius B.V.'
_computing_data_reduction Denzo
_computing_structure_refinement 'SHELXL-97 (Sheldrick, 1997)'
_computing_structure_solution DIRDIF-96
_diffrn_ambient_temperature 110(2)
_diffrn_detector_area_resol_mean '56 microns'
_diffrn_measured_fraction_theta_full 0.985
_diffrn_measured_fraction_theta_max 0.985
_diffrn_measurement_device_type 'Nonius KappaCCD'
_diffrn_measurement_method '0.8 deg. Phi scans'
_diffrn_radiation_monochromator graphite
_diffrn_radiation_source 'fine-focus sealed tube'
_diffrn_radiation_type MoK\a
_diffrn_radiation_wavelength 0.71073
_diffrn_reflns_av_R_equivalents 0.0000
_diffrn_reflns_av_sigmaI/netI 0.0729
_diffrn_reflns_limit_h_max 43
_diffrn_reflns_limit_h_min 0
_diffrn_reflns_limit_k_max 17
_diffrn_reflns_limit_k_min 0
_diffrn_reflns_limit_l_max 23
_diffrn_reflns_limit_l_min -25
_diffrn_reflns_number 9657
_diffrn_reflns_theta_full 25.00
_diffrn_reflns_theta_max 25.00
_diffrn_reflns_theta_min 2.26
_exptl_absorpt_coefficient_mu 0.428
_exptl_absorpt_correction_type none
_exptl_crystal_colour black
_exptl_crystal_density_diffrn 1.510
_exptl_crystal_density_method 'not measured'
_exptl_crystal_description prisms
_exptl_crystal_F_000 5152
_exptl_crystal_size_max 0.30
_exptl_crystal_size_mid 0.25
_exptl_crystal_size_min 0.15
_refine_diff_density_max 1.234
_refine_diff_density_min -0.900
_refine_diff_density_rms 0.121
_refine_ls_extinction_method none
_refine_ls_goodness_of_fit_ref 1.023
_refine_ls_hydrogen_treatment constr
_refine_ls_matrix_type full
_refine_ls_number_parameters 715
_refine_ls_number_reflns 9657
_refine_ls_number_restraints 0
_refine_ls_restrained_S_all 1.023
_refine_ls_R_factor_all 0.1107
_refine_ls_R_factor_gt 0.0684
_refine_ls_shift/su_max 0.193
_refine_ls_shift/su_mean 0.009
_refine_ls_structure_factor_coef Fsqd
_refine_ls_weighting_details 'calc w=1/[\s^2^(Fo^2^)+(0.1305P)^2^+27.6496P] where P=(Fo^2^+2Fc^2^)/3'
_refine_ls_weighting_scheme calc
_refine_ls_wR_factor_gt 0.1803
_refine_ls_wR_factor_ref 0.2109
_reflns_number_gt 6521
_reflns_number_total 9657
_reflns_threshold_expression >2sigma(I)
_cod_data_source_file ic020703c_1.cif
_cod_data_source_block compound-3
_cod_original_cell_volume 11121.9(5)
_cod_database_code 4313679

loop_
_symmetry_equiv_pos_as_xyz
'x, y, z'
'-x, y, -z+1/2'
'x+1/2, y+1/2, z'
'-x+1/2, y+1/2, -z+1/2'
'-x, -y, -z'
'x, -y, z-1/2'
'-x+1/2, -y+1/2, -z'
'x+1/2, -y+1/2, z-1/2'

loop_
_atom_site_label
_atom_site_type_symbol
_atom_site_fract_x
_atom_site_fract_y
_atom_site_fract_z
_atom_site_U_iso_or_equiv
_atom_site_adp_type
_atom_site_occupancy
_atom_site_symmetry_multiplicity
_atom_site_calc_flag
_atom_site_refinement_flags
_atom_site_disorder_assembly
_atom_site_disorder_group
Ru Ru 0.105537(12) 0.22429(3) 0.02778(2) 0.02745(18) Uani 1 1 d . . .
P1 P 0.63954(5) 0.28398(11) 0.04416(11) 0.0501(5) Uani 1 1 d . . .
P2 P 1.0000 0.07921(18) 0.7500 0.0478(6) Uani 1 2 d S . .
P3 P 1.0000 0.4596(2) 0.2500 0.0635(8) Uani 1 2 d S . .
F1 F 0.63415(11) 0.3643(3) -0.0076(2) 0.0637(12) Uani 1 1 d . . .
F2 F 0.64476(12) 0.2031(3) 0.0949(2) 0.0693(12) Uani 1 1 d . . .
F3 F 0.64920(13) 0.2153(3) -0.0079(2) 0.0722(13) Uani 1 1 d . . .
F4 F 0.59612(12) 0.2582(3) 0.0208(3) 0.0764(15) Uani 1 1 d . . .
F5 F 0.68345(10) 0.3080(3) 0.0658(3) 0.0736(14) Uani 1 1 d . . .
F6 F 0.62996(14) 0.3520(3) 0.0950(2) 0.0796(14) Uani 1 1 d . . .
F7 F 1.04168(12) 0.0781(3) 0.73755(19) 0.0652(12) Uani 1 1 d . . .
F8 F 1.0000 0.1870(4) 0.7500 0.0666(17) Uani 1 2 d S . .
F9 F 0.98333(13) 0.0804(4) 0.67475(18) 0.0793(15) Uani 1 1 d . . .
F10 F 1.0000 -0.0270(5) 0.7500 0.091(2) Uani 1 2 d S . .
F11 F 1.03699(14) 0.4616(3) 0.3064(2) 0.0818(14) Uani 1 1 d . . .
F12 F 1.0000 0.5656(5) 0.2500 0.132(4) Uani 1 2 d S . .
F13 F 1.02548(18) 0.4596(6) 0.1989(3) 0.136(3) Uani 1 1 d . . .
F14 F 1.0000 0.3548(5) 0.2500 0.141(4) Uani 1 2 d S . .
N1 N 0.14314(12) 0.3313(3) 0.0420(2) 0.0286(10) Uani 1 1 d . . .
N2 N 0.15576(12) 0.1565(3) 0.0466(2) 0.0282(10) Uani 1 1 d . . .
N3 N 0.07507(12) 0.1066(3) 0.0282(2) 0.0302(11) Uani 1 1 d . . .
N4 N 0.10138(13) 0.2190(3) 0.1231(2) 0.0318(11) Uani 1 1 d . . .
N5 N 0.10058(12) 0.2308(3) -0.0713(2) 0.0297(11) Uani 1 1 d . . .
N6 N 0.05622(13) 0.2983(3) 0.0005(2) 0.0301(11) Uani 1 1 d . . .
N7 N 0.27695(12) 0.3912(3) 0.0856(2) 0.0288(10) Uani 1 1 d . . .
N8 N 0.29023(13) 0.2074(3) 0.0910(2) 0.0304(11) Uani 1 1 d . . .
C1 C 0.16153(17) 0.0647(4) 0.0496(3) 0.0346(14) Uani 1 1 d . . .
H1 H 0.1402 0.0258 0.0429 0.042 Uiso 1 1 calc R . .
C2 C 0.19644(17) 0.0270(4) 0.0615(3) 0.0347(14) Uani 1 1 d . . .
H2 H 0.1990 -0.0370 0.0630 0.042 Uiso 1 1 calc R . .
C3 C 0.22884(16) 0.0816(4) 0.0717(2) 0.0289(12) Uani 1 1 d . . .
C4 C 0.26717(16) 0.0492(4) 0.0828(3) 0.0319(13) Uani 1 1 d . . .
C5 C 0.27653(18) -0.0425(4) 0.0828(3) 0.0384(15) Uani 1 1 d . . .
H5 H 0.2572 -0.0868 0.0769 0.046 Uiso 1 1 calc R . .
C6 C 0.31360(18) -0.0692(4) 0.0912(3) 0.0428(16) Uani 1 1 d . . .
H6 H 0.3196 -0.1316 0.0891 0.051 Uiso 1 1 calc R . .
C7 C 0.34235(18) -0.0049(4) 0.1030(3) 0.0427(16) Uani 1 1 d . . .
H7 H 0.3679 -0.0241 0.1108 0.051 Uiso 1 1 calc R . .
C8 C 0.33416(17) 0.0860(4) 0.1035(3) 0.0392(15) Uani 1 1 d . . .
H8 H 0.3540 0.1292 0.1111 0.047 Uiso 1 1 calc R . .
C9 C 0.29620(16) 0.1150(4) 0.0926(3) 0.0307(13) Uani 1 1 d . . .
C10 C 0.25543(15) 0.2360(4) 0.0798(2) 0.0269(12) Uani 1 1 d . . .
C11 C 0.22340(15) 0.1766(4) 0.0697(2) 0.0278(12) Uani 1 1 d . . .
C12 C 0.18632(15) 0.2100(3) 0.0568(2) 0.0255(12) Uani 1 1 d . . .
C13 C 0.17967(15) 0.3060(4) 0.0548(3) 0.0273(12) Uani 1 1 d . . .
C14 C 0.20983(16) 0.3671(4) 0.0669(3) 0.0292(12) Uani 1 1 d . . .
C15 C 0.24824(15) 0.3363(3) 0.0777(2) 0.0259(12) Uani 1 1 d . . .
C16 C 0.27016(15) 0.4841(4) 0.0852(3) 0.0298(13) Uani 1 1 d . . .
C17 C 0.30128(16) 0.5422(4) 0.0911(3) 0.0365(14) Uani 1 1 d . . .
H17 H 0.3258 0.5172 0.0958 0.044 Uiso 1 1 calc R . .
C18 C 0.29691(18) 0.6342(4) 0.0901(3) 0.0466(16) Uani 1 1 d . . .
H18 H 0.3181 0.6728 0.0929 0.056 Uiso 1 1 calc R . .
C19 C 0.26096(18) 0.6705(4) 0.0850(3) 0.0457(16) Uani 1 1 d . . .
H19 H 0.2580 0.7343 0.0856 0.055 Uiso 1 1 calc R . .
C20 C 0.23030(17) 0.6168(4) 0.0794(3) 0.0365(14) Uani 1 1 d . . .
H20 H 0.2061 0.6433 0.0762 0.044 Uiso 1 1 calc R . .
C21 C 0.23387(15) 0.5222(4) 0.0781(3) 0.0292(12) Uani 1 1 d . . .
C22 C 0.20202(15) 0.4607(4) 0.0679(3) 0.0290(12) Uani 1 1 d . . .
C23 C 0.16390(15) 0.4850(4) 0.0556(3) 0.0339(13) Uani 1 1 d . . .
H23 H 0.1572 0.5471 0.0562 0.041 Uiso 1 1 calc R . .
C24 C 0.13641(17) 0.4219(4) 0.0430(3) 0.0364(14) Uani 1 1 d . . .
H24 H 0.1110 0.4419 0.0344 0.044 Uiso 1 1 calc R . .
C25 C 0.06363(15) 0.0486(4) -0.0208(3) 0.0320(13) Uani 1 1 d . . .
H25 H 0.0669 0.0661 -0.0624 0.038 Uiso 1 1 calc R . .
C26 C 0.04740(15) -0.0347(4) -0.0150(3) 0.0338(14) Uani 1 1 d . . .
C27 C 0.03727(19) -0.0963(4) -0.0719(3) 0.0480(17) Uani 1 1 d . . .
H27A H 0.0534 -0.1501 -0.0648 0.072 Uiso 1 1 calc R . .
H27B H 0.0410 -0.0646 -0.1106 0.072 Uiso 1 1 calc R . .
H27C H 0.0108 -0.1145 -0.0775 0.072 Uiso 1 1 calc R . .
C28 C 0.04214(15) -0.0599(4) 0.0454(3) 0.0346(14) Uani 1 1 d . . .
C29 C 0.02502(18) -0.1490(4) 0.0579(3) 0.0467(16) Uani 1 1 d . . .
H29A H 0.0028 -0.1609 0.0238 0.070 Uiso 1 1 calc R . .
H29B H 0.0176 -0.1467 0.0997 0.070 Uiso 1 1 calc R . .
H29C H 0.0435 -0.1975 0.0585 0.070 Uiso 1 1 calc R . .
C30 C 0.05318(16) -0.0009(4) 0.0967(3) 0.0358(14) Uani 1 1 d . . .
H30 H 0.0493 -0.0168 0.1382 0.043 Uiso 1 1 calc R . .
C31 C 0.06975(15) 0.0809(4) 0.0877(3) 0.0320(13) Uani 1 1 d . . .
C32 C 0.08194(17) 0.1485(4) 0.1390(3) 0.0370(14) Uani 1 1 d . . .
C33 C 0.0732(2) 0.1424(5) 0.1993(3) 0.060(2) Uani 1 1 d . . .
H33 H 0.0594 0.0919 0.2097 0.072 Uiso 1 1 calc R . .
C34 C 0.0847(3) 0.2106(6) 0.2451(3) 0.068(2) Uani 1 1 d . . .
C35 C 0.0752(3) 0.2058(7) 0.3095(4) 0.106(4) Uani 1 1 d . . .
H35A H 0.0982 0.1963 0.3424 0.159 Uiso 1 1 calc R . .
H35B H 0.0578 0.1553 0.3105 0.159 Uiso 1 1 calc R . .
H35C H 0.0632 0.2626 0.3183 0.159 Uiso 1 1 calc R . .
C36 C 0.1048(2) 0.2833(5) 0.2273(3) 0.057(2) Uani 1 1 d . . .
C37 C 0.1180(3) 0.3593(7) 0.2748(4) 0.088(3) Uani 1 1 d . . .
H37A H 0.1362 0.3356 0.3118 0.132 Uiso 1 1 calc R . .
H37B H 0.0964 0.3848 0.2895 0.132 Uiso 1 1 calc R . .
H37C H 0.1299 0.4067 0.2536 0.132 Uiso 1 1 calc R . .
C38 C 0.11277(18) 0.2833(5) 0.1675(3) 0.0464(17) Uani 1 1 d . . .
H38 H 0.1274 0.3319 0.1566 0.056 Uiso 1 1 calc R . .
C39 C 0.12345(15) 0.1942(4) -0.1062(3) 0.0317(13) Uani 1 1 d . . .
H39 H 0.1441 0.1589 -0.0843 0.038 Uiso 1 1 calc R . .
C40 C 0.11878(17) 0.2046(4) -0.1726(3) 0.0361(14) Uani 1 1 d . . .
C41 C 0.14521(19) 0.1556(5) -0.2072(3) 0.0531(18) Uani 1 1 d . . .
H41A H 0.1636 0.1211 -0.1759 0.080 Uiso 1 1 calc R . .
H41B H 0.1584 0.1997 -0.2289 0.080 Uiso 1 1 calc R . .
H41C H 0.1308 0.1142 -0.2392 0.080 Uiso 1 1 calc R . .
C42 C 0.08970(17) 0.2588(4) -0.2046(3) 0.0377(14) Uani 1 1 d . . .
C43 C 0.0834(2) 0.2754(5) -0.2761(3) 0.057(2) Uani 1 1 d . . .
H43A H 0.1060 0.3025 -0.2864 0.086 Uiso 1 1 calc R . .
H43B H 0.0620 0.3166 -0.2894 0.086 Uiso 1 1 calc R . .
H43C H 0.0779 0.2178 -0.2992 0.086 Uiso 1 1 calc R . .
C44 C 0.06624(17) 0.2985(4) -0.1684(3) 0.0401(15) Uani 1 1 d . . .
H44 H 0.0463 0.3367 -0.1892 0.048 Uiso 1 1 calc R . .
C45 C 0.07130(16) 0.2836(4) -0.1031(3) 0.0317(13) Uani 1 1 d . . .
C46 C 0.04575(15) 0.3174(4) -0.0627(3) 0.0304(13) Uani 1 1 d . . .
C47 C 0.01217(15) 0.3621(4) -0.0878(3) 0.0345(14) Uani 1 1 d . . .
H47 H 0.0061 0.3776 -0.1323 0.041 Uiso 1 1 calc R . .
C48 C -0.01247(16) 0.3842(4) -0.0486(3) 0.0364(14) Uani 1 1 d . . .
C49 C -0.04988(16) 0.4292(4) -0.0766(3) 0.0464(17) Uani 1 1 d . . .
H49A H -0.0703 0.3852 -0.0786 0.070 Uiso 1 1 calc R . .
H49B H -0.0498 0.4513 -0.1201 0.070 Uiso 1 1 calc R . .
H49C H -0.0538 0.4802 -0.0491 0.070 Uiso 1 1 calc R . .
C50 C -0.00224(16) 0.3630(4) 0.0164(3) 0.0352(14) Uani 1 1 d . . .
C51 C -0.02774(18) 0.3817(4) 0.0631(3) 0.0461(16) Uani 1 1 d . . .
H51A H -0.0330 0.4467 0.0637 0.069 Uiso 1 1 calc R . .
H51B H -0.0152 0.3619 0.1065 0.069 Uiso 1 1 calc R . .
H51C H -0.0514 0.3485 0.0494 0.069 Uiso 1 1 calc R . .
C52 C 0.03235(16) 0.3220(4) 0.0393(3) 0.0354(14) Uani 1 1 d . . .
H52 H 0.0397 0.3098 0.0841 0.042 Uiso 1 1 calc R . .
C53 C 0.7902(9) 0.481(2) 0.7533(14) 0.150(10) Uiso 0.50 1 d P . .
C54 C 0.7667(4) 0.3940(11) 0.7505(7) 0.057(4) Uiso 0.50 1 d P . .
C55 C 0.7571(9) 0.297(2) 0.7442(14) 0.143(10) Uiso 0.50 1 d P . .
C56 C 0.7124(6) 0.2815(14) 0.7307(10) 0.094(6) Uiso 0.50 1 d P . .
C57 C 0.6955(4) 0.3606(11) 0.7265(7) 0.057(4) Uiso 0.50 1 d P . .
C58 C 0.7108(6) 0.4415(14) 0.7318(9) 0.088(6) Uiso 0.50 1 d P . .
C59 C 0.7456(9) 0.456(2) 0.7411(13) 0.139(10) Uiso 0.50 1 d P . .

loop_
_atom_site_aniso_label
_atom_site_aniso_U_11
_atom_site_aniso_U_22
_atom_site_aniso_U_33
_atom_site_aniso_U_23
_atom_site_aniso_U_13
_atom_site_aniso_U_12
Ru 0.0279(3) 0.0198(3) 0.0349(3) -0.00142(19) 0.00722(19) -0.00318(19)
P1 0.0365(10) 0.0218(9) 0.0977(15) 0.0030(9) 0.0272(10) 0.0012(7)
P2 0.0620(17) 0.0413(15) 0.0428(14) 0.000 0.0173(12) 0.000
P3 0.097(2) 0.0494(18) 0.0496(16) 0.000 0.0270(16) 0.000
F1 0.051(2) 0.032(2) 0.112(3) 0.012(2) 0.025(2) 0.0086(18)
F2 0.072(3) 0.040(2) 0.105(4) 0.015(2) 0.040(3) 0.005(2)
F3 0.078(3) 0.039(2) 0.105(4) -0.010(2) 0.033(3) 0.013(2)
F4 0.040(2) 0.046(3) 0.145(5) 0.002(3) 0.025(3) -0.0068(19)
F5 0.036(2) 0.033(2) 0.150(4) 0.013(2) 0.015(2) -0.0026(18)
F6 0.091(3) 0.047(3) 0.105(4) -0.012(2) 0.031(3) 0.022(2)
F7 0.065(3) 0.069(3) 0.067(3) -0.017(2) 0.027(2) -0.006(2)
F8 0.067(4) 0.037(3) 0.084(4) 0.000 -0.010(3) 0.000
F9 0.084(3) 0.112(4) 0.042(2) -0.021(2) 0.015(2) -0.035(3)
F10 0.081(5) 0.052(4) 0.147(7) 0.000 0.039(5) 0.000
F11 0.097(4) 0.086(4) 0.065(3) 0.024(3) 0.023(3) 0.023(3)
F12 0.187(9) 0.054(5) 0.110(6) 0.000 -0.075(6) 0.000
F13 0.123(5) 0.223(8) 0.071(3) -0.003(4) 0.042(3) -0.059(5)
F14 0.184(10) 0.049(5) 0.196(10) 0.000 0.058(8) 0.000
N1 0.030(3) 0.017(2) 0.039(3) 0.001(2) 0.008(2) -0.001(2)
N2 0.036(3) 0.015(2) 0.035(3) 0.0013(19) 0.008(2) -0.002(2)
N3 0.025(2) 0.026(3) 0.040(3) 0.000(2) 0.007(2) -0.003(2)
N4 0.031(3) 0.027(3) 0.037(3) -0.010(2) 0.006(2) -0.007(2)
N5 0.026(2) 0.021(2) 0.041(3) 0.001(2) 0.005(2) -0.003(2)
N6 0.028(3) 0.019(2) 0.045(3) -0.005(2) 0.012(2) -0.0077(19)
N7 0.031(3) 0.024(3) 0.033(3) 0.002(2) 0.009(2) -0.001(2)
N8 0.033(3) 0.025(3) 0.033(3) 0.007(2) 0.006(2) 0.006(2)
C1 0.038(3) 0.018(3) 0.046(4) 0.000(3) 0.006(3) -0.003(3)
C2 0.054(4) 0.017(3) 0.033(3) 0.000(2) 0.010(3) 0.003(3)
C3 0.038(3) 0.023(3) 0.027(3) 0.002(2) 0.010(2) -0.002(3)
C4 0.038(3) 0.027(3) 0.032(3) 0.007(2) 0.010(3) 0.011(3)
C5 0.045(4) 0.026(3) 0.045(4) 0.007(3) 0.011(3) 0.004(3)
C6 0.051(4) 0.027(3) 0.050(4) 0.009(3) 0.010(3) 0.014(3)
C7 0.039(4) 0.040(4) 0.051(4) 0.017(3) 0.015(3) 0.018(3)
C8 0.036(3) 0.032(4) 0.050(4) 0.007(3) 0.011(3) 0.006(3)
C9 0.037(3) 0.026(3) 0.031(3) 0.010(2) 0.011(2) 0.006(3)
C10 0.032(3) 0.027(3) 0.025(3) 0.004(2) 0.012(2) 0.004(2)
C11 0.037(3) 0.021(3) 0.027(3) 0.002(2) 0.012(2) -0.002(2)
C12 0.028(3) 0.021(3) 0.028(3) 0.002(2) 0.007(2) 0.000(2)
C13 0.028(3) 0.018(3) 0.036(3) 0.002(2) 0.007(2) -0.002(2)
C14 0.034(3) 0.023(3) 0.032(3) 0.001(2) 0.011(2) -0.002(2)
C15 0.034(3) 0.019(3) 0.027(3) -0.002(2) 0.012(2) 0.001(2)
C16 0.032(3) 0.025(3) 0.033(3) -0.001(2) 0.009(2) -0.001(2)
C17 0.029(3) 0.026(3) 0.058(4) -0.006(3) 0.017(3) -0.005(3)
C18 0.040(4) 0.031(4) 0.073(5) -0.006(3) 0.024(3) -0.010(3)
C19 0.048(4) 0.022(3) 0.066(4) -0.005(3) 0.009(3) -0.002(3)
C20 0.037(3) 0.021(3) 0.052(4) 0.002(3) 0.010(3) 0.002(3)
C21 0.033(3) 0.020(3) 0.036(3) 0.000(2) 0.012(2) -0.002(2)
C22 0.031(3) 0.018(3) 0.038(3) 0.001(2) 0.009(2) 0.003(2)
C23 0.030(3) 0.022(3) 0.051(4) -0.001(3) 0.012(3) 0.000(2)
C24 0.032(3) 0.023(3) 0.054(4) -0.002(3) 0.010(3) 0.000(3)
C25 0.029(3) 0.028(3) 0.038(3) -0.007(3) 0.004(2) 0.001(3)
C26 0.028(3) 0.023(3) 0.047(4) -0.004(3) -0.001(3) 0.003(2)
C27 0.053(4) 0.035(4) 0.053(4) -0.012(3) 0.004(3) -0.003(3)
C28 0.025(3) 0.024(3) 0.056(4) -0.004(3) 0.011(3) -0.001(2)
C29 0.046(4) 0.030(4) 0.066(4) -0.005(3) 0.018(3) -0.006(3)
C30 0.038(3) 0.028(3) 0.045(4) -0.003(3) 0.018(3) -0.004(3)
C31 0.029(3) 0.028(3) 0.039(3) -0.001(3) 0.008(3) -0.001(2)
C32 0.040(3) 0.030(3) 0.040(3) -0.009(3) 0.008(3) -0.010(3)
C33 0.073(5) 0.069(5) 0.041(4) -0.008(4) 0.022(4) -0.035(4)
C34 0.092(6) 0.075(6) 0.043(4) -0.020(4) 0.027(4) -0.030(5)
C35 0.166(11) 0.105(8) 0.060(6) -0.025(5) 0.054(6) -0.055(8)
C36 0.056(5) 0.073(6) 0.040(4) -0.020(4) 0.010(3) -0.015(4)
C37 0.104(7) 0.089(7) 0.074(6) -0.039(5) 0.022(5) -0.039(6)
C38 0.042(4) 0.044(4) 0.054(4) -0.017(3) 0.012(3) -0.014(3)
C39 0.027(3) 0.026(3) 0.042(3) -0.005(3) 0.008(3) 0.008(2)
C40 0.034(3) 0.041(4) 0.035(3) 0.003(3) 0.011(3) 0.000(3)
C41 0.048(4) 0.063(5) 0.049(4) 0.001(3) 0.012(3) 0.009(4)
C42 0.036(3) 0.041(4) 0.039(3) 0.007(3) 0.013(3) 0.002(3)
C43 0.055(4) 0.071(5) 0.048(4) 0.015(4) 0.016(3) 0.016(4)
C44 0.031(3) 0.042(4) 0.046(4) 0.014(3) 0.004(3) 0.004(3)
C45 0.031(3) 0.025(3) 0.039(3) 0.002(2) 0.007(3) -0.002(2)
C46 0.028(3) 0.020(3) 0.043(4) 0.003(3) 0.006(2) -0.004(2)
C47 0.030(3) 0.024(3) 0.052(4) 0.006(3) 0.015(3) -0.006(3)
C48 0.033(3) 0.018(3) 0.063(4) -0.004(3) 0.018(3) -0.006(2)
C49 0.030(3) 0.027(3) 0.084(5) 0.000(3) 0.017(3) 0.002(3)
C50 0.031(3) 0.020(3) 0.059(4) -0.014(3) 0.019(3) -0.005(2)
C51 0.044(4) 0.038(4) 0.061(4) -0.011(3) 0.022(3) -0.004(3)
C52 0.032(3) 0.025(3) 0.052(4) -0.011(3) 0.015(3) -0.008(3)

loop_
_atom_type_symbol
_atom_type_description
_atom_type_scat_dispersion_real
_atom_type_scat_dispersion_imag
_atom_type_scat_source
C C 0.0033 0.0016 'International Tables Vol C Tables 4.2.6.8 and 6.1.1.4'
H H 0.0000 0.0000 'International Tables Vol C Tables 4.2.6.8 and 6.1.1.4'
F F 0.0171 0.0103 'International Tables Vol C Tables 4.2.6.8 and 6.1.1.4'
N N 0.0061 0.0033 'International Tables Vol C Tables 4.2.6.8 and 6.1.1.4'
P P 0.1023 0.0942 'International Tables Vol C Tables 4.2.6.8 and 6.1.1.4'
Ru Ru -1.2594 0.8363 'International Tables Vol C Tables 4.2.6.8 and 6.1.1.4'

loop_
_geom_angle_atom_site_label_1
_geom_angle_atom_site_label_2
_geom_angle_atom_site_label_3
_geom_angle
_geom_angle_site_symmetry_1
_geom_angle_site_symmetry_3
_geom_angle_publ_flag
N2 Ru N4 92.10(18) . . ?
N2 Ru N3 92.47(17) . . ?
N4 Ru N3 79.23(17) . . ?
N2 Ru N1 79.16(17) . . ?
N4 Ru N1 93.94(17) . . ?
N3 Ru N1 169.07(17) . . ?
N2 Ru N5 95.96(17) . . ?
N4 Ru N5 171.02(17) . . ?
N3 Ru N5 96.42(17) . . ?
N1 Ru N5 91.47(17) . . ?
N2 Ru N6 174.21(18) . . ?
N4 Ru N6 93.20(18) . . ?
N3 Ru N6 90.78(17) . . ?
N1 Ru N6 98.17(17) . . ?
N5 Ru N6 78.92(18) . . ?
F6 P1 F2 91.6(3) . . ?
F6 P1 F3 179.6(3) . . ?
F2 P1 F3 88.8(2) . . ?
F6 P1 F4 91.1(3) . . ?
F2 P1 F4 90.0(3) . . ?
F3 P1 F4 88.9(3) . . ?
F6 P1 F1 89.1(2) . . ?
F2 P1 F1 179.2(3) . . ?
F3 P1 F1 90.5(3) . . ?
F4 P1 F1 89.7(2) . . ?
F6 P1 F5 90.7(3) . . ?
F2 P1 F5 90.2(2) . . ?
F3 P1 F5 89.3(3) . . ?
F4 P1 F5 178.2(3) . . ?
F1 P1 F5 90.2(2) . . ?
F10 P2 F9 90.6(2) . 2_756 ?
F10 P2 F9 90.6(2) . . ?
F9 P2 F9 178.7(4) 2_756 . ?
F10 P2 F7 89.40(18) . . ?
F9 P2 F7 89.6(2) 2_756 . ?
F9 P2 F7 90.4(2) . . ?
F10 P2 F7 89.40(18) . 2_756 ?
F9 P2 F7 90.4(2) 2_756 2_756 ?
F9 P2 F7 89.6(2) . 2_756 ?
F7 P2 F7 178.8(4) . 2_756 ?
F10 P2 F8 180.000(3) . . ?
F9 P2 F8 89.4(2) 2_756 . ?
F9 P2 F8 89.4(2) . . ?
F7 P2 F8 90.60(18) . . ?
F7 P2 F8 90.60(18) 2_756 . ?
F14 P3 F12 179.992(1) . . ?
F14 P3 F13 90.0(3) . . ?
F12 P3 F13 90.0(3) . . ?
F14 P3 F13 90.0(3) . 2_755 ?
F12 P3 F13 90.0(3) . 2_755 ?
F13 P3 F13 180.0(7) . 2_755 ?
F14 P3 F11 91.0(2) . . ?
F12 P3 F11 89.0(2) . . ?
F13 P3 F11 89.5(3) . . ?
F13 P3 F11 90.5(3) 2_755 . ?
F14 P3 F11 91.0(2) . 2_755 ?
F12 P3 F11 89.0(2) . 2_755 ?
F13 P3 F11 90.5(3) . 2_755 ?
F13 P3 F11 89.5(3) 2_755 2_755 ?
F11 P3 F11 177.9(4) . 2_755 ?
C13 N1 C24 116.2(5) . . ?
C13 N1 Ru 114.1(3) . . ?
C24 N1 Ru 129.7(4) . . ?
C12 N2 C1 117.5(5) . . ?
C12 N2 Ru 114.6(3) . . ?
C1 N2 Ru 127.9(4) . . ?
C25 N3 C31 117.1(5) . . ?
C25 N3 Ru 127.8(4) . . ?
C31 N3 Ru 114.7(4) . . ?
C38 N4 C32 118.2(5) . . ?
C38 N4 Ru 126.0(4) . . ?
C32 N4 Ru 115.4(4) . . ?
C39 N5 C45 117.6(5) . . ?
C39 N5 Ru 127.7(4) . . ?
C45 N5 Ru 114.6(4) . . ?
C46 N6 C52 117.9(5) . . ?
C46 N6 Ru 115.7(4) . . ?
C52 N6 Ru 126.1(4) . . ?
C15 N7 C16 118.4(5) . . ?
C10 N8 C9 117.7(5) . . ?
C2 C1 N2 122.8(5) . . ?
C2 C1 H1 118.6 . . ?
N2 C1 H1 118.6 . . ?
C1 C2 C3 120.8(5) . . ?
C1 C2 H2 119.6 . . ?
C3 C2 H2 119.6 . . ?
C2 C3 C11 117.2(5) . . ?
C2 C3 C4 125.7(5) . . ?
C11 C3 C4 117.1(5) . . ?
C5 C4 C9 119.5(5) . . ?
C5 C4 C3 123.2(6) . . ?
C9 C4 C3 117.3(5) . . ?
C6 C5 C4 120.6(6) . . ?
C6 C5 H5 119.7 . . ?
C4 C5 H5 119.7 . . ?
C5 C6 C7 120.1(6) . . ?
C5 C6 H6 119.9 . . ?
C7 C6 H6 119.9 . . ?
C8 C7 C6 120.7(6) . . ?
C8 C7 H7 119.6 . . ?
C6 C7 H7 119.6 . . ?
C7 C8 C9 119.9(6) . . ?
C7 C8 H8 120.0 . . ?
C9 C8 H8 120.0 . . ?
N8 C9 C8 116.5(5) . . ?
N8 C9 C4 124.5(5) . . ?
C8 C9 C4 119.0(5) . . ?
N8 C10 C11 123.5(5) . . ?
N8 C10 C15 118.7(5) . . ?
C11 C10 C15 117.9(5) . . ?
C12 C11 C3 118.4(5) . . ?
C12 C11 C10 121.8(5) . . ?
C3 C11 C10 119.8(5) . . ?
N2 C12 C11 123.4(5) . . ?
N2 C12 C13 116.6(5) . . ?
C11 C12 C13 120.0(5) . . ?
N1 C13 C14 123.8(5) . . ?
N1 C13 C12 115.5(5) . . ?
C14 C13 C12 120.7(5) . . ?
C13 C14 C22 118.8(5) . . ?
C13 C14 C15 121.3(5) . . ?
C22 C14 C15 119.9(5) . . ?
N7 C15 C14 123.0(5) . . ?
N7 C15 C10 118.7(5) . . ?
C14 C15 C10 118.2(5) . . ?
N7 C16 C17 117.6(5) . . ?
N7 C16 C21 123.6(5) . . ?
C17 C16 C21 118.8(5) . . ?
C18 C17 C16 121.2(6) . . ?
C18 C17 H17 119.4 . . ?
C16 C17 H17 119.4 . . ?
C17 C18 C19 119.2(6) . . ?
C17 C18 H18 120.4 . . ?
C19 C18 H18 120.4 . . ?
C20 C19 C18 121.4(6) . . ?
C20 C19 H19 119.3 . . ?
C18 C19 H19 119.3 . . ?
C19 C20 C21 120.5(6) . . ?
C19 C20 H20 119.7 . . ?
C21 C20 H20 119.7 . . ?
C20 C21 C16 118.9(5) . . ?
C20 C21 C22 123.5(5) . . ?
C16 C21 C22 117.6(5) . . ?
C23 C22 C14 116.2(5) . . ?
C23 C22 C21 126.4(5) . . ?
C14 C22 C21 117.3(5) . . ?
C24 C23 C22 121.4(5) . . ?
C24 C23 H23 119.3 . . ?
C22 C23 H23 119.3 . . ?
C23 C24 N1 123.6(5) . . ?
C23 C24 H24 118.2 . . ?
N1 C24 H24 118.2 . . ?
N3 C25 C26 124.5(6) . . ?
N3 C25 H25 117.7 . . ?
C26 C25 H25 117.7 . . ?
C25 C26 C28 117.8(5) . . ?
C25 C26 C27 120.5(6) . . ?
C28 C26 C27 121.7(5) . . ?
C26 C27 H27A 109.5 . . ?
C26 C27 H27B 109.5 . . ?
H27A C27 H27B 109.5 . . ?
C26 C27 H27C 109.5 . . ?
H27A C27 H27C 109.5 . . ?
H27B C27 H27C 109.5 . . ?
C26 C28 C30 119.0(5) . . ?
C26 C28 C29 122.8(5) . . ?
C30 C28 C29 118.2(6) . . ?
C28 C29 H29A 109.5 . . ?
C28 C29 H29B 109.5 . . ?
H29A C29 H29B 109.5 . . ?
C28 C29 H29C 109.5 . . ?
H29A C29 H29C 109.5 . . ?
H29B C29 H29C 109.5 . . ?
C31 C30 C28 120.2(6) . . ?
C31 C30 H30 119.9 . . ?
C28 C30 H30 119.9 . . ?
N3 C31 C30 121.4(5) . . ?
N3 C31 C32 114.5(5) . . ?
C30 C31 C32 124.1(5) . . ?
N4 C32 C33 121.2(5) . . ?
N4 C32 C31 115.5(5) . . ?
C33 C32 C31 123.2(6) . . ?
C32 C33 C34 120.1(6) . . ?
C32 C33 H33 120.0 . . ?
C34 C33 H33 120.0 . . ?
C36 C34 C33 117.6(6) . . ?
C36 C34 C35 121.6(7) . . ?
C33 C34 C35 120.8(7) . . ?
C34 C35 H35A 109.5 . . ?
C34 C35 H35B 109.5 . . ?
H35A C35 H35B 109.5 . . ?
C34 C35 H35C 109.5 . . ?
H35A C35 H35C 109.5 . . ?
H35B C35 H35C 109.5 . . ?
C38 C36 C34 118.7(6) . . ?
C38 C36 C37 121.3(7) . . ?
C34 C36 C37 120.1(7) . . ?
C36 C37 H37A 109.5 . . ?
C36 C37 H37B 109.5 . . ?
H37A C37 H37B 109.5 . . ?
C36 C37 H37C 109.5 . . ?
H37A C37 H37C 109.5 . . ?
H37B C37 H37C 109.5 . . ?
N4 C38 C36 124.2(6) . . ?
N4 C38 H38 117.9 . . ?
C36 C38 H38 117.9 . . ?
N5 C39 C40 124.0(5) . . ?
N5 C39 H39 118.0 . . ?
C40 C39 H39 118.0 . . ?
C42 C40 C39 118.5(5) . . ?
C42 C40 C41 122.5(5) . . ?
C39 C40 C41 119.0(5) . . ?
C40 C41 H41A 109.5 . . ?
C40 C41 H41B 109.5 . . ?
H41A C41 H41B 109.5 . . ?
C40 C41 H41C 109.5 . . ?
H41A C41 H41C 109.5 . . ?
H41B C41 H41C 109.5 . . ?
C40 C42 C44 117.7(5) . . ?
C40 C42 C43 121.8(6) . . ?
C44 C42 C43 120.5(6) . . ?
C42 C43 H43A 109.5 . . ?
C42 C43 H43B 109.5 . . ?
H43A C43 H43B 109.5 . . ?
C42 C43 H43C 109.5 . . ?
H43A C43 H43C 109.5 . . ?
H43B C43 H43C 109.5 . . ?
C45 C44 C42 121.4(6) . . ?
C45 C44 H44 119.3 . . ?
C42 C44 H44 119.3 . . ?
N5 C45 C44 120.7(5) . . ?
N5 C45 C46 115.0(5) . . ?
C44 C45 C46 124.3(5) . . ?
N6 C46 C47 121.5(5) . . ?
N6 C46 C45 115.4(5) . . ?
C47 C46 C45 123.1(5) . . ?
C48 C47 C46 120.5(6) . . ?
C48 C47 H47 119.8 . . ?
C46 C47 H47 119.8 . . ?
C47 C48 C50 118.3(5) . . ?
C47 C48 C49 120.5(6) . . ?
C50 C48 C49 121.2(5) . . ?
C48 C49 H49A 109.5 . . ?
C48 C49 H49B 109.5 . . ?
H49A C49 H49B 109.5 . . ?
C48 C49 H49C 109.5 . . ?
H49A C49 H49C 109.5 . . ?
H49B C49 H49C 109.5 . . ?
C48 C50 C52 118.6(5) . . ?
C48 C50 C51 122.5(6) . . ?
C52 C50 C51 118.9(6) . . ?
C50 C51 H51A 109.5 . . ?
C50 C51 H51B 109.5 . . ?
H51A C51 H51B 109.5 . . ?
C50 C51 H51C 109.5 . . ?
H51A C51 H51C 109.5 . . ?
H51B C51 H51C 109.5 . . ?
N6 C52 C50 123.1(6) . . ?
N6 C52 H52 118.4 . . ?
C50 C52 H52 118.4 . . ?
C54 C53 C59 43.7(14) . . ?
C59 C54 C55 127(2) . . ?
C59 C54 C53 72(2) . . ?
C55 C54 C53 159(2) . . ?
C54 C55 C56 111(2) . . ?
C57 C56 C55 109(2) . . ?
C58 C57 C56 128.3(18) . . ?
C59 C58 C57 124(2) . . ?
C54 C59 C58 120(3) . . ?
C54 C59 C53 64(2) . . ?
C58 C59 C53 177(3) . . ?

loop_
_geom_bond_atom_site_label_1
_geom_bond_atom_site_label_2
_geom_bond_distance
_geom_bond_site_symmetry_2
_geom_bond_publ_flag
Ru N2 2.044(4) . ?
Ru N4 2.060(5) . ?
Ru N3 2.062(4) . ?
Ru N1 2.068(4) . ?
Ru N5 2.073(5) . ?
Ru N6 2.074(5) . ?
P1 F6 1.566(5) . ?
P1 F2 1.592(5) . ?
P1 F3 1.594(5) . ?
P1 F4 1.595(4) . ?
P1 F1 1.600(4) . ?
P1 F5 1.603(4) . ?
P2 F10 1.569(7) . ?
P2 F9 1.583(4) 2_756 ?
P2 F9 1.583(4) . ?
P2 F7 1.590(4) . ?
P2 F7 1.590(4) 2_756 ?
P2 F8 1.593(6) . ?
P3 F14 1.549(8) . ?
P3 F12 1.565(8) . ?
P3 F13 1.567(5) . ?
P3 F13 1.567(5) 2_755 ?
P3 F11 1.599(5) . ?
P3 F11 1.599(5) 2_755 ?
N1 C13 1.349(7) . ?
N1 C24 1.363(7) . ?
N2 C12 1.342(7) . ?
N2 C1 1.372(7) . ?
N3 C25 1.344(7) . ?
N3 C31 1.370(7) . ?
N4 C38 1.341(7) . ?
N4 C32 1.342(7) . ?
N5 C39 1.338(7) . ?
N5 C45 1.375(7) . ?
N6 C46 1.343(7) . ?
N6 C52 1.361(7) . ?
N7 C15 1.304(7) . ?
N7 C16 1.394(7) . ?
N8 C10 1.306(7) . ?
N8 C9 1.381(7) . ?
C1 C2 1.358(8) . ?
C1 H1 0.9500 . ?
C2 C3 1.404(8) . ?
C2 H2 0.9500 . ?
C3 C11 1.417(7) . ?
C3 C4 1.443(8) . ?
C4 C5 1.396(8) . ?
C4 C9 1.416(8) . ?
C5 C6 1.377(8) . ?
C5 H5 0.9500 . ?
C6 C7 1.394(9) . ?
C6 H6 0.9500 . ?
C7 C8 1.376(8) . ?
C7 H7 0.9500 . ?
C8 C9 1.415(8) . ?
C8 H8 0.9500 . ?
C10 C11 1.436(8) . ?
C10 C15 1.503(7) . ?
C11 C12 1.405(7) . ?
C12 C13 1.437(7) . ?
C13 C14 1.400(8) . ?
C14 C22 1.413(7) . ?
C14 C15 1.439(8) . ?
C16 C17 1.404(8) . ?
C16 C21 1.411(8) . ?
C17 C18 1.367(8) . ?
C17 H17 0.9500 . ?
C18 C19 1.394(9) . ?
C18 H18 0.9500 . ?
C19 C20 1.352(8) . ?
C19 H19 0.9500 . ?
C20 C21 1.405(8) . ?
C20 H20 0.9500 . ?
C21 C22 1.450(7) . ?
C22 C23 1.399(8) . ?
C23 C24 1.350(8) . ?
C23 H23 0.9500 . ?
C24 H24 0.9500 . ?
C25 C26 1.381(8) . ?
C25 H25 0.9500 . ?
C26 C28 1.386(8) . ?
C26 C27 1.493(8) . ?
C27 H27A 0.9800 . ?
C27 H27B 0.9800 . ?
C27 H27C 0.9800 . ?
C28 C30 1.387(8) . ?
C28 C29 1.504(8) . ?
C29 H29A 0.9800 . ?
C29 H29B 0.9800 . ?
C29 H29C 0.9800 . ?
C30 C31 1.381(8) . ?
C30 H30 0.9500 . ?
C31 C32 1.474(8) . ?
C32 C33 1.385(9) . ?
C33 C34 1.400(10) . ?
C33 H33 0.9500 . ?
C34 C36 1.393(10) . ?
C34 C35 1.482(10) . ?
C35 H35A 0.9800 . ?
C35 H35B 0.9800 . ?
C35 H35C 0.9800 . ?
C36 C38 1.360(9) . ?
C36 C37 1.517(10) . ?
C37 H37A 0.9800 . ?
C37 H37B 0.9800 . ?
C37 H37C 0.9800 . ?
C38 H38 0.9500 . ?
C39 C40 1.393(8) . ?
C39 H39 0.9500 . ?
C40 C42 1.383(8) . ?
C40 C41 1.509(9) . ?
C41 H41A 0.9800 . ?
C41 H41B 0.9800 . ?
C41 H41C 0.9800 . ?
C42 C44 1.392(9) . ?
C42 C43 1.505(9) . ?
C43 H43A 0.9800 . ?
C43 H43B 0.9800 . ?
C43 H43C 0.9800 . ?
C44 C45 1.377(8) . ?
C44 H44 0.9500 . ?
C45 C46 1.477(8) . ?
C46 C47 1.390(8) . ?
C47 C48 1.384(8) . ?
C47 H47 0.9500 . ?
C48 C50 1.386(9) . ?
C48 C49 1.516(8) . ?
C49 H49A 0.9800 . ?
C49 H49B 0.9800 . ?
C49 H49C 0.9800 . ?
C50 C52 1.387(8) . ?
C50 C51 1.517(8) . ?
C51 H51A 0.9800 . ?
C51 H51B 0.9800 . ?
C51 H51C 0.9800 . ?
C52 H52 0.9500 . ?
C53 C54 1.53(3) . ?
C53 C59 1.63(4) . ?
C54 C59 1.18(3) . ?
C54 C55 1.48(3) . ?
C55 C56 1.60(4) . ?
C56 C57 1.32(2) . ?
C57 C58 1.31(2) . ?
C58 C59 1.26(3) . ?
